data_7212259
loop_
_publ_author_name
'Feng, Jing-Dong'
'Shao, Kui-Zhan'
'Tang, Shu-Wei'
'Wang, Rong-Shun'
'Su, Zhong-Min'

_publ_section_title
;
 Ionothermal synthesis of a new open-framework zinc phosphite NIS-3 with
 low framework density
;
_journal_issue 5
_journal_name_full CrystEngComm
_journal_page_first 1401
_journal_paper_doi 10.1039/b923583c
_journal_volume 12
_journal_year 2010
_chemical_formula_sum 'C12 H26 N4 O12 P4 Zn3'
_chemical_formula_weight 738.36
_chemical_name_systematic
;
?
;
_space_group_IT_number 14
_symmetry_cell_setting monoclinic
_symmetry_space_group_name_Hall '-P 2ybc'
_symmetry_space_group_name_H-M 'P 1 21/c 1'
_atom_sites_solution_hydrogens geom
_atom_sites_solution_primary direct
_atom_sites_solution_secondary difmap
_audit_creation_method SHELXL-97
_cell_angle_alpha 90.00
_cell_angle_beta 109.330(2)
_cell_angle_gamma 90.00
_cell_formula_units_Z 4
_cell_length_a 11.2240(15)
_cell_length_b 14.3540(19)
_cell_length_c 16.709(2)
_cell_measurement_reflns_used 256
_cell_measurement_temperature 293(2)
_cell_measurement_theta_max 23.55
_cell_measurement_theta_min 2.83
_cell_volume 2540.2(6)
_computing_cell_refinement 'Bruker SMART'
_computing_data_collection 'Bruker SMART'
_computing_data_reduction 'Bruker SMART'
_computing_molecular_graphics 'Bruker SHELXTL'
_computing_publication_material 'Bruker SHELXTL'
_computing_structure_refinement 'SHELXL-97 (Sheldrick, 1997)'
_computing_structure_solution 'SHELXS-97 (Sheldrick, 1990)'
_diffrn_ambient_temperature 293(2)
_diffrn_measured_fraction_theta_full 0.998
_diffrn_measured_fraction_theta_max 0.943
_diffrn_measurement_device_type 'CCD area detector'
_diffrn_measurement_method 'omega scans'
_diffrn_radiation_monochromator graphite
_diffrn_radiation_source 'fine-focus sealed tube'
_diffrn_radiation_type MoK\a
_diffrn_radiation_wavelength 0.71069
_diffrn_reflns_av_R_equivalents 0.0467
_diffrn_reflns_av_sigmaI/netI 0.0675
_diffrn_reflns_limit_h_max 14
_diffrn_reflns_limit_h_min -14
_diffrn_reflns_limit_k_max 18
_diffrn_reflns_limit_k_min -17
_diffrn_reflns_limit_l_max 12
_diffrn_reflns_limit_l_min -22
_diffrn_reflns_number 15146
_diffrn_reflns_theta_full 25.00
_diffrn_reflns_theta_max 28.30
_diffrn_reflns_theta_min 1.92
_exptl_absorpt_coefficient_mu 3.125
_exptl_absorpt_correction_T_max 0.7250
_exptl_absorpt_correction_T_min 0.6515
_exptl_absorpt_correction_type multi-scan
_exptl_absorpt_process_details '(SADABS; Bruker, 2000)'
_exptl_crystal_colour colorless
_exptl_crystal_density_diffrn 1.931
_exptl_crystal_density_method 'not measured'
_exptl_crystal_description block
_exptl_crystal_F_000 1488
_exptl_crystal_size_max 0.15
_exptl_crystal_size_mid 0.13
_exptl_crystal_size_min 0.11
_refine_diff_density_max 0.567
_refine_diff_density_min -1.042
_refine_diff_density_rms 0.130
_refine_ls_extinction_method none
_refine_ls_goodness_of_fit_ref 1.082
_refine_ls_hydrogen_treatment mixed
_refine_ls_matrix_type full
_refine_ls_number_parameters 332
_refine_ls_number_reflns 5959
_refine_ls_number_restraints 12
_refine_ls_restrained_S_all 1.086
_refine_ls_R_factor_all 0.1113
_refine_ls_R_factor_gt 0.0629
_refine_ls_shift/su_max 0.001
_refine_ls_shift/su_mean 0.000
_refine_ls_structure_factor_coef Fsqd
_refine_ls_weighting_details 'calc w=1/[\s^2^(Fo^2^)+(0.0762P)^2^+11.4818P] where P=(Fo^2^+2Fc^2^)/3'
_refine_ls_weighting_scheme calc
_refine_ls_wR_factor_gt 0.1753
_refine_ls_wR_factor_ref 0.1968
_reflns_number_gt 3674
_reflns_number_total 5959
_reflns_threshold_expression >2sigma(I)
_cod_data_source_file b923583c.txt
_cod_data_source_block NIS-3
_cod_original_sg_symbol_H-M p21/c
_cod_database_code 7212259

loop_
_symmetry_equiv_pos_as_xyz
'x, y, z'
'-x, y+1/2, -z+1/2'
'-x, -y, -z'
'x, -y-1/2, z-1/2'

loop_
_atom_site_label
_atom_site_type_symbol
_atom_site_fract_x
_atom_site_fract_y
_atom_site_fract_z
_atom_site_U_iso_or_equiv
_atom_site_adp_type
_atom_site_occupancy
_atom_site_symmetry_multiplicity
_atom_site_calc_flag
_atom_site_refinement_flags
C1 C 0.4478(11) 0.1319(9) 0.4069(7) 0.077(4) Uani 1 1 d .
H1 H 0.3930 0.1542 0.4338 0.093 Uiso 1 1 calc R
N3 N 0.8823(7) 0.3759(6) 0.5603(5) 0.058(2) Uani 1 1 d .
Zn1 Zn 0.10697(8) 0.12978(6) 0.48096(5) 0.0292(2) Uani 1 1 d .
Zn2 Zn 0.24048(8) 0.12561(6) 0.75377(6) 0.0302(2) Uani 1 1 d .
Zn3 Zn 0.38156(8) 0.12020(6) 1.02821(6) 0.0308(2) Uani 1 1 d .
P3 P 0.50321(18) 0.07412(13) 0.88591(12) 0.0272(4) Uani 1 1 d .
P4 P 0.12021(16) 0.17468(13) 0.89119(12) 0.0264(4) Uani 1 1 d .
P1 P -0.01298(19) 0.06002(14) 0.61895(13) 0.0314(5) Uani 1 1 d .
P2 P 0.36564(18) 0.18889(14) 0.62076(13) 0.0302(4) Uani 1 1 d .
O10 O 0.1835(5) 0.2033(4) 0.8282(4) 0.0440(14) Uani 1 1 d .
O8 O 0.4980(5) 0.1222(4) 0.9651(4) 0.0428(14) Uani 1 1 d .
O4 O 0.2877(5) 0.1398(4) 0.5419(4) 0.0429(14) Uani 1 1 d .
O11 O 0.0540(5) 0.2553(4) 0.9161(4) 0.0432(15) Uani 1 1 d .
O7 O 0.3746(5) 0.0473(4) 0.8249(4) 0.0389(13) Uani 1 1 d .
O1 O -0.0096(5) 0.1144(4) 0.5426(4) 0.0432(14) Uani 1 1 d .
O2 O -0.0905(5) -0.0284(4) 0.5979(4) 0.0432(15) Uani 1 1 d .
O12 O 0.2040(5) 0.1193(4) 0.9654(4) 0.0408(14) Uani 1 1 d .
O6 O 0.2967(6) 0.2083(4) 0.6822(4) 0.0454(15) Uani 1 1 d .
O5 O 0.4310(5) 0.2744(4) 0.6033(4) 0.0498(16) Uani 1 1 d .
O3 O 0.1135(6) 0.0427(4) 0.6836(4) 0.0547(17) Uani 1 1 d .
N1 N 0.5729(8) 0.1237(7) 0.4419(6) 0.067(3) Uani 1 1 d .
N2 N 0.4157(9) 0.1033(5) 0.3285(5) 0.055(2) Uani 1 1 d .
C2 C 0.6166(12) 0.0896(8) 0.3824(8) 0.072(3) Uani 1 1 d .
H2 H 0.7007 0.0758 0.3900 0.086 Uiso 1 1 calc R
C5 C 0.2876(13) 0.0993(8) 0.2682(8) 0.092(5) Uani 1 1 d .
H5A H 0.2843 0.1318 0.2166 0.111 Uiso 1 1 calc R
H5B H 0.2303 0.1302 0.2921 0.111 Uiso 1 1 calc R
C3 C 0.5217(12) 0.0786(8) 0.3112(8) 0.074(3) Uani 1 1 d .
H3 H 0.5262 0.0581 0.2595 0.089 Uiso 1 1 calc R
C4 C 0.6476(15) 0.1478(13) 0.5293(9) 0.130(6) Uani 1 1 d U
H4A H 0.7351 0.1350 0.5387 0.194 Uiso 1 1 calc R
H4B H 0.6194 0.1115 0.5679 0.194 Uiso 1 1 calc R
H4C H 0.6373 0.2129 0.5388 0.194 Uiso 1 1 calc R
C6 C 0.2474(10) 0.0017(8) 0.2480(7) 0.069(3) Uani 1 1 d .
H6A H 0.1628 0.0004 0.2087 0.104 Uiso 1 1 calc R
H6B H 0.2502 -0.0303 0.2990 0.104 Uiso 1 1 calc R
H6C H 0.3031 -0.0284 0.2232 0.104 Uiso 1 1 calc R
O9 O 0.5940(5) -0.0055(4) 0.9045(4) 0.0468(15) Uani 1 1 d .
N4 N 0.8454(9) 0.3548(5) 0.6786(5) 0.056(2) Uani 1 1 d .
C7 C 0.8011(10) 0.3877(8) 0.6005(7) 0.071(3) Uani 1 1 d .
H7 H 0.7224 0.4157 0.5771 0.085 Uiso 1 1 calc R
C8 C 0.9863(9) 0.3366(7) 0.6166(9) 0.069(3) Uani 1 1 d .
H8 H 1.0601 0.3213 0.6058 0.083 Uiso 1 1 calc R
C9 C 0.9660(10) 0.3233(8) 0.6894(8) 0.071(3) Uani 1 1 d .
H9 H 1.0223 0.2976 0.7385 0.085 Uiso 1 1 calc R
C11 C 0.7788(14) 0.3499(8) 0.7407(7) 0.083(4) Uani 1 1 d .
H11A H 0.7020 0.3865 0.7206 0.099 Uiso 1 1 calc R
H11B H 0.8317 0.3765 0.7940 0.099 Uiso 1 1 calc R
C10 C 0.8673(12) 0.4031(12) 0.4738(7) 0.102(5) Uani 1 1 d U
H10A H 0.9413 0.3857 0.4606 0.153 Uiso 1 1 calc R
H10B H 0.8558 0.4694 0.4681 0.153 Uiso 1 1 calc R
H10C H 0.7948 0.3724 0.4355 0.153 Uiso 1 1 calc R
C12 C 0.7467(9) 0.2526(7) 0.7550(7) 0.065(3) Uani 1 1 d .
H12A H 0.7033 0.2517 0.7957 0.097 Uiso 1 1 calc R
H12B H 0.8228 0.2165 0.7759 0.097 Uiso 1 1 calc R
H12C H 0.6933 0.2264 0.7025 0.097 Uiso 1 1 calc R
H4P H 0.034(7) 0.112(5) 0.847(5) 0.04(2) Uiso 1 1 d .
H2P H 0.458(6) 0.139(4) 0.654(4) 0.013(16) Uiso 1 1 d .
H1P H -0.061(7) 0.134(5) 0.662(5) 0.04(2) Uiso 1 1 d .
H3P H 0.539(7) 0.140(6) 0.852(5) 0.05(2) Uiso 1 1 d .

loop_
_atom_site_aniso_label
_atom_site_aniso_U_11
_atom_site_aniso_U_22
_atom_site_aniso_U_33
_atom_site_aniso_U_23
_atom_site_aniso_U_13
_atom_site_aniso_U_12
C1 0.071(7) 0.107(10) 0.054(7) -0.015(7) 0.020(6) 0.037(7)
N3 0.038(4) 0.082(6) 0.053(5) -0.007(5) 0.012(4) 0.017(4)
Zn1 0.0299(4) 0.0320(5) 0.0261(5) -0.0006(4) 0.0099(4) -0.0091(4)
Zn2 0.0311(4) 0.0352(5) 0.0243(4) 0.0023(4) 0.0092(3) 0.0007(4)
Zn3 0.0305(4) 0.0352(5) 0.0264(5) -0.0010(4) 0.0093(4) 0.0116(4)
P3 0.0281(9) 0.0299(10) 0.0262(10) 0.0049(8) 0.0124(8) 0.0073(7)
P4 0.0225(9) 0.0285(9) 0.0268(10) -0.0038(8) 0.0062(8) 0.0007(7)
P1 0.0350(11) 0.0324(10) 0.0294(11) -0.0059(9) 0.0143(9) -0.0095(8)
P2 0.0296(9) 0.0330(10) 0.0265(10) 0.0057(8) 0.0074(8) -0.0033(8)
O10 0.056(4) 0.043(3) 0.044(4) 0.008(3) 0.032(3) 0.013(3)
O8 0.035(3) 0.062(4) 0.034(3) -0.019(3) 0.016(3) -0.004(3)
O4 0.028(3) 0.062(4) 0.038(3) -0.004(3) 0.010(3) 0.003(3)
O11 0.033(3) 0.044(3) 0.053(4) -0.015(3) 0.014(3) 0.009(2)
O7 0.034(3) 0.036(3) 0.039(3) -0.004(3) 0.002(3) 0.003(2)
O1 0.044(3) 0.052(4) 0.041(3) 0.008(3) 0.023(3) -0.004(3)
O2 0.048(3) 0.046(3) 0.043(3) -0.018(3) 0.024(3) -0.025(3)
O12 0.034(3) 0.048(3) 0.037(3) 0.018(3) 0.008(3) 0.010(3)
O6 0.063(4) 0.042(3) 0.038(3) -0.002(3) 0.027(3) -0.010(3)
O5 0.035(3) 0.060(4) 0.050(4) 0.019(3) 0.007(3) -0.015(3)
O3 0.057(4) 0.044(3) 0.047(4) 0.007(3) -0.006(3) -0.015(3)
N1 0.047(5) 0.093(7) 0.063(6) 0.010(5) 0.019(5) 0.016(5)
N2 0.079(6) 0.037(4) 0.048(5) 0.000(4) 0.016(5) 0.016(4)
C2 0.086(8) 0.065(7) 0.082(9) -0.001(7) 0.052(8) 0.022(6)
C5 0.129(11) 0.042(6) 0.067(8) -0.002(6) -0.019(8) 0.018(7)
C3 0.094(9) 0.078(8) 0.065(8) -0.030(7) 0.047(8) -0.015(7)
C4 0.115(11) 0.194(15) 0.060(8) -0.021(10) 0.001(8) 0.039(10)
C6 0.089(8) 0.055(6) 0.078(8) -0.013(6) 0.048(7) -0.020(6)
O9 0.045(3) 0.049(3) 0.050(4) 0.017(3) 0.021(3) 0.022(3)
N4 0.081(6) 0.034(4) 0.042(5) 0.001(3) 0.008(5) 0.007(4)
C7 0.065(7) 0.090(8) 0.051(6) 0.003(6) 0.011(6) 0.044(6)
C8 0.039(5) 0.056(6) 0.102(10) 0.012(7) 0.010(6) 0.019(5)
C9 0.053(6) 0.062(7) 0.077(9) 0.019(6) -0.008(6) 0.007(5)
C11 0.144(12) 0.046(6) 0.063(8) 0.000(5) 0.041(8) 0.001(7)
C10 0.087(8) 0.178(13) 0.046(6) 0.000(8) 0.029(7) 0.031(9)
C12 0.058(6) 0.043(5) 0.085(8) 0.001(5) 0.010(6) -0.001(5)

loop_
_atom_type_symbol
_atom_type_description
_atom_type_scat_dispersion_real
_atom_type_scat_dispersion_imag
_atom_type_scat_source
C C 0.0033 0.0016 'International Tables Vol C Tables 4.2.6.8 and 6.1.1.4'
H H 0.0000 0.0000 'International Tables Vol C Tables 4.2.6.8 and 6.1.1.4'
N N 0.0061 0.0033 'International Tables Vol C Tables 4.2.6.8 and 6.1.1.4'
O O 0.0106 0.0060 'International Tables Vol C Tables 4.2.6.8 and 6.1.1.4'
P P 0.1023 0.0942 'International Tables Vol C Tables 4.2.6.8 and 6.1.1.4'
Zn Zn 0.2839 1.4301 'International Tables Vol C Tables 4.2.6.8 and 6.1.1.4'

loop_
_geom_angle_atom_site_label_1
_geom_angle_atom_site_label_2
_geom_angle_atom_site_label_3
_geom_angle
_geom_angle_site_symmetry_1
_geom_angle_site_symmetry_3
N2 C1 N1 108.2(10) . .
N2 C1 H1 125.9 . .
N1 C1 H1 125.9 . .
C7 N3 C8 106.5(9) . .
C7 N3 C10 127.2(9) . .
C8 N3 C10 126.3(10) . .
O1 Zn1 O2 110.5(2) . 3_556
O1 Zn1 O4 120.1(2) . .
O2 Zn1 O4 105.1(2) 3_556 .
O1 Zn1 O11 104.9(2) . 4_565
O2 Zn1 O11 108.4(3) 3_556 4_565
O4 Zn1 O11 107.4(2) . 4_565
O3 Zn2 O10 114.4(3) . .
O3 Zn2 O6 109.2(3) . .
O10 Zn2 O6 106.8(2) . .
O3 Zn2 O7 106.4(2) . .
O10 Zn2 O7 107.2(2) . .
O6 Zn2 O7 112.9(2) . .
O12 Zn3 O5 112.6(2) . 4_566
O12 Zn3 O8 117.9(2) . .
O5 Zn3 O8 104.1(3) 4_566 .
O12 Zn3 O9 103.3(2) . 3_657
O5 Zn3 O9 109.2(3) 4_566 3_657
O8 Zn3 O9 109.5(2) . 3_657
O9 P3 O8 112.9(4) . .
O9 P3 O7 112.2(3) . .
O8 P3 O7 113.7(3) . .
O9 P3 H3P 112(4) . .
O8 P3 H3P 99(4) . .
O7 P3 H3P 106(4) . .
O11 P4 O10 111.9(3) . .
O11 P4 O12 114.0(3) . .
O10 P4 O12 114.0(3) . .
O11 P4 H4P 109(3) . .
O10 P4 H4P 103(3) . .
O12 P4 H4P 104(3) . .
O3 P1 O1 114.5(3) . .
O3 P1 O2 111.4(3) . .
O1 P1 O2 114.3(3) . .
O3 P1 H1P 100(3) . .
O1 P1 H1P 99(3) . .
O2 P1 H1P 116(3) . .
O4 P2 O6 114.0(3) . .
O4 P2 O5 113.2(4) . .
O6 P2 O5 112.0(4) . .
O4 P2 H2P 106(3) . .
O6 P2 H2P 110(3) . .
O5 P2 H2P 100(3) . .
P4 O10 Zn2 128.6(4) . .
P3 O8 Zn3 134.5(3) . .
P2 O4 Zn1 134.3(3) . .
P4 O11 Zn1 135.6(3) . 4_566
P3 O7 Zn2 129.7(3) . .
P1 O1 Zn1 136.4(4) . .
P1 O2 Zn1 135.2(3) . 3_556
P4 O12 Zn3 134.1(3) . .
P2 O6 Zn2 131.0(4) . .
P2 O5 Zn3 135.4(4) . 4_565
P1 O3 Zn2 132.2(4) . .
C1 N1 C2 107.3(10) . .
C1 N1 C4 126.0(11) . .
C2 N1 C4 126.7(11) . .
C1 N2 C3 109.0(10) . .
C1 N2 C5 126.0(10) . .
C3 N2 C5 125.1(10) . .
C3 C2 N1 109.2(10) . .
C3 C2 H2 125.4 . .
N1 C2 H2 125.4 . .
N2 C5 C6 110.6(9) . .
N2 C5 H5A 109.5 . .
C6 C5 H5A 109.5 . .
N2 C5 H5B 109.5 . .
C6 C5 H5B 109.5 . .
H5A C5 H5B 108.1 . .
C2 C3 N2 106.3(10) . .
C2 C3 H3 126.8 . .
N2 C3 H3 126.8 . .
N1 C4 H4A 109.5 . .
N1 C4 H4B 109.5 . .
H4A C4 H4B 109.5 . .
N1 C4 H4C 109.5 . .
H4A C4 H4C 109.5 . .
H4B C4 H4C 109.5 . .
C5 C6 H6A 109.5 . .
C5 C6 H6B 109.5 . .
H6A C6 H6B 109.5 . .
C5 C6 H6C 109.5 . .
H6A C6 H6C 109.5 . .
H6B C6 H6C 109.5 . .
P3 O9 Zn3 135.9(4) . 3_657
C7 N4 C9 106.2(10) . .
C7 N4 C11 127.1(10) . .
C9 N4 C11 126.7(10) . .
N3 C7 N4 111.2(9) . .
N3 C7 H7 124.4 . .
N4 C7 H7 124.4 . .
C9 C8 N3 109.1(10) . .
C9 C8 H8 125.4 . .
N3 C8 H8 125.4 . .
C8 C9 N4 107.0(10) . .
C8 C9 H9 126.5 . .
N4 C9 H9 126.5 . .
N4 C11 C12 111.5(9) . .
N4 C11 H11A 109.3 . .
C12 C11 H11A 109.3 . .
N4 C11 H11B 109.3 . .
C12 C11 H11B 109.3 . .
H11A C11 H11B 108.0 . .
N3 C10 H10A 109.5 . .
N3 C10 H10B 109.5 . .
H10A C10 H10B 109.5 . .
N3 C10 H10C 109.5 . .
H10A C10 H10C 109.5 . .
H10B C10 H10C 109.5 . .
C11 C12 H12A 109.5 . .
C11 C12 H12B 109.5 . .
H12A C12 H12B 109.5 . .
C11 C12 H12C 109.5 . .
H12A C12 H12C 109.5 . .
H12B C12 H12C 109.5 . .

loop_
_geom_bond_atom_site_label_1
_geom_bond_atom_site_label_2
_geom_bond_distance
_geom_bond_site_symmetry_2
C1 N2 1.305(13) .
C1 N1 1.336(13) .
C1 H1 0.9300 .
N3 C7 1.311(13) .
N3 C8 1.356(12) .
N3 C10 1.453(14) .
Zn1 O1 1.927(5) .
Zn1 O2 1.930(5) 3_556
Zn1 O4 1.951(5) .
Zn1 O11 1.955(6) 4_565
Zn2 O3 1.928(6) .
Zn2 O10 1.930(5) .
Zn2 O6 1.933(5) .
Zn2 O7 1.939(5) .
Zn3 O12 1.921(5) .
Zn3 O5 1.926(6) 4_566
Zn3 O8 1.932(5) .
Zn3 O9 1.961(6) 3_657
P3 O9 1.494(5) .
P3 O8 1.510(5) .
P3 O7 1.516(5) .
P3 H3P 1.24(8) .
P4 O11 1.506(5) .
P4 O10 1.510(6) .
P4 O12 1.510(5) .
P4 H4P 1.35(7) .
P1 O3 1.493(6) .
P1 O1 1.507(6) .
P1 O2 1.512(5) .
P1 H1P 1.47(7) .
P2 O4 1.495(6) .
P2 O6 1.502(6) .
P2 O5 1.507(6) .
P2 H2P 1.23(6) .
O11 Zn1 1.955(6) 4_566
O2 Zn1 1.930(5) 3_556
O5 Zn3 1.926(6) 4_565
N1 C2 1.340(13) .
N1 C4 1.465(16) .
N2 C3 1.361(13) .
N2 C5 1.458(14) .
C2 C3 1.317(16) .
C2 H2 0.9300 .
C5 C6 1.476(15) .
C5 H5A 0.9700 .
C5 H5B 0.9700 .
C3 H3 0.9300 .
C4 H4A 0.9600 .
C4 H4B 0.9600 .
C4 H4C 0.9600 .
C6 H6A 0.9600 .
C6 H6B 0.9600 .
C6 H6C 0.9600 .
O9 Zn3 1.961(6) 3_657
N4 C7 1.320(13) .
N4 C9 1.382(13) .
N4 C11 1.468(14) .
C7 H7 0.9300 .
C8 C9 1.323(16) .
C8 H8 0.9300 .
C9 H9 0.9300 .
C11 C12 1.481(15) .
C11 H11A 0.9700 .
C11 H11B 0.9700 .
C10 H10A 0.9600 .
C10 H10B 0.9600 .
C10 H10C 0.9600 .
C12 H12A 0.9600 .
C12 H12B 0.9600 .
C12 H12C 0.9600 .

loop_
_geom_torsion_atom_site_label_1
_geom_torsion_atom_site_label_2
_geom_torsion_atom_site_label_3
_geom_torsion_atom_site_label_4
_geom_torsion
_geom_torsion_site_symmetry_1
_geom_torsion_site_symmetry_4
O11 P4 O10 Zn2 -161.8(4) . .
O12 P4 O10 Zn2 67.0(5) . .
O3 Zn2 O10 P4 53.2(5) . .
O6 Zn2 O10 P4 174.2(4) . .
O7 Zn2 O10 P4 -64.5(5) . .
O9 P3 O8 Zn3 -102.3(5) . .
O7 P3 O8 Zn3 26.9(6) . .
O12 Zn3 O8 P3 -41.0(6) . .
O5 Zn3 O8 P3 -166.5(5) 4_566 .
O9 Zn3 O8 P3 76.7(6) 3_657 .
O6 P2 O4 Zn1 24.2(6) . .
O5 P2 O4 Zn1 -105.3(5) . .
O1 Zn1 O4 P2 -41.1(6) . .
O2 Zn1 O4 P2 -166.2(5) 3_556 .
O11 Zn1 O4 P2 78.5(6) 4_565 .
O10 P4 O11 Zn1 -68.6(6) . 4_566
O12 P4 O11 Zn1 62.7(6) . 4_566
O9 P3 O7 Zn2 -159.6(4) . .
O8 P3 O7 Zn2 70.8(5) . .
O3 Zn2 O7 P3 173.4(4) . .
O10 Zn2 O7 P3 -63.8(5) . .
O6 Zn2 O7 P3 53.6(5) . .
O3 P1 O1 Zn1 29.8(7) . .
O2 P1 O1 Zn1 -100.4(6) . .
O2 Zn1 O1 P1 82.0(6) 3_556 .
O4 Zn1 O1 P1 -40.6(6) . .
O11 Zn1 O1 P1 -161.4(5) 4_565 .
O3 P1 O2 Zn1 -86.7(6) . 3_556
O1 P1 O2 Zn1 44.9(7) . 3_556
O11 P4 O12 Zn3 -96.8(5) . .
O10 P4 O12 Zn3 33.4(6) . .
O5 Zn3 O12 P4 74.3(6) 4_566 .
O8 Zn3 O12 P4 -47.0(6) . .
O9 Zn3 O12 P4 -167.9(5) 3_657 .
O4 P2 O6 Zn2 70.9(6) . .
O5 P2 O6 Zn2 -159.0(4) . .
O3 Zn2 O6 P2 -64.9(6) . .
O10 Zn2 O6 P2 170.9(5) . .
O7 Zn2 O6 P2 53.3(5) . .
O4 P2 O5 Zn3 46.7(7) . 4_565
O6 P2 O5 Zn3 -83.9(6) . 4_565
O1 P1 O3 Zn2 63.2(7) . .
O2 P1 O3 Zn2 -165.2(5) . .
O10 Zn2 O3 P1 59.1(6) . .
O6 Zn2 O3 P1 -60.5(6) . .
O7 Zn2 O3 P1 177.3(5) . .
N2 C1 N1 C2 0.3(14) . .
N2 C1 N1 C4 -179.8(13) . .
N1 C1 N2 C3 -1.8(14) . .
N1 C1 N2 C5 178.9(10) . .
C1 N1 C2 C3 1.3(14) . .
C4 N1 C2 C3 -178.5(13) . .
C1 N2 C5 C6 -111.9(13) . .
C3 N2 C5 C6 68.9(15) . .
N1 C2 C3 N2 -2.4(14) . .
C1 N2 C3 C2 2.6(14) . .
C5 N2 C3 C2 -178.1(10) . .
O8 P3 O9 Zn3 55.9(7) . 3_657
O7 P3 O9 Zn3 -74.1(6) . 3_657
C8 N3 C7 N4 -2.4(14) . .
C10 N3 C7 N4 -179.9(12) . .
C9 N4 C7 N3 2.6(13) . .
C11 N4 C7 N3 -175.7(10) . .
C7 N3 C8 C9 1.3(14) . .
C10 N3 C8 C9 178.8(12) . .
N3 C8 C9 N4 0.3(13) . .
C7 N4 C9 C8 -1.7(13) . .
C11 N4 C9 C8 176.6(10) . .
C7 N4 C11 C12 109.1(13) . .
C9 N4 C11 C12 -68.8(15) . .
